data_7246337
loop_
_publ_author_name
'Meng, Xin-Wei'
'Ding, Tao'
'Liu, Bin'
'Gong, Xue-Song'
'Liu, Bo'
'Zheng, Li-Na'

_publ_section_title
;
 Highly selective C2H2 and CO2 capture based on two new ZnII-MOFs and
 fluorescence sensing of two doped MOFs with EuIII
;
_journal_issue 15
_journal_name_full CrystEngComm
_journal_page_first 2313
_journal_page_last 2320
_journal_paper_doi 10.1039/D3CE00068K
_journal_volume 25
_journal_year 2023
_chemical_formula_sum 'C92 H45 N16 O32.5 Zn8'
_chemical_formula_weight 2417.40
_space_group_crystal_system monoclinic
_space_group_IT_number 4
_space_group_name_Hall 'P 2yb'
_space_group_name_H-M_alt 'P 1 21 1'
_atom_sites_solution_hydrogens geom
_audit_creation_method SHELXL-2018/3
_audit_update_record
;
2022-12-10 deposited with the CCDC.	2023-02-21 downloaded from the CCDC.
;
_cell_angle_alpha 90
_cell_angle_beta 119.109(4)
_cell_angle_gamma 90
_cell_formula_units_Z 1
_cell_length_a 14.133(3)
_cell_length_b 24.331(4)
_cell_length_c 14.139(2)
_cell_measurement_reflns_used 7618
_cell_measurement_temperature 170(2)
_cell_measurement_theta_max 25.32
_cell_measurement_theta_min 2.35
_cell_volume 4247.9(13)
_computing_structure_refinement 'SHELXL-2018/3 (Sheldrick, 2018)'
_diffrn_ambient_temperature 170(2)
_diffrn_measured_fraction_theta_full 0.997
_diffrn_measured_fraction_theta_max 0.994
_diffrn_measurement_device_type 'BRUKER D8 VENTURE PHOTON II'
_diffrn_radiation_type MoK\a
_diffrn_radiation_wavelength 0.71073
_diffrn_reflns_av_R_equivalents 0.0552
_diffrn_reflns_av_unetI/netI 0.0899
_diffrn_reflns_Laue_measured_fraction_full 0.997
_diffrn_reflns_Laue_measured_fraction_max 0.994
_diffrn_reflns_limit_h_max 17
_diffrn_reflns_limit_h_min -17
_diffrn_reflns_limit_k_max 29
_diffrn_reflns_limit_k_min -30
_diffrn_reflns_limit_l_max 17
_diffrn_reflns_limit_l_min -17
_diffrn_reflns_number 34543
_diffrn_reflns_point_group_measured_fraction_full 0.998
_diffrn_reflns_point_group_measured_fraction_max 0.994
_diffrn_reflns_theta_full 25.242
_diffrn_reflns_theta_max 26.354
_diffrn_reflns_theta_min 1.649
_exptl_absorpt_coefficient_mu 1.161
_exptl_crystal_density_diffrn 0.945
_exptl_crystal_description block
_exptl_crystal_F_000 1209
_exptl_crystal_size_max 0.1
_exptl_crystal_size_mid 0.1
_exptl_crystal_size_min 0.1
_refine_diff_density_max 1.437
_refine_diff_density_min -1.313
_refine_diff_density_rms 0.120
_refine_ls_abs_structure_details
;
 Twinning involves inversion, so Flack parameter cannot be determined
;
_refine_ls_extinction_method none
_refine_ls_goodness_of_fit_ref 1.070
_refine_ls_hydrogen_treatment constr
_refine_ls_matrix_type full
_refine_ls_number_parameters 666
_refine_ls_number_reflns 15453
_refine_ls_number_restraints 2109
_refine_ls_restrained_S_all 1.093
_refine_ls_R_factor_all 0.1274
_refine_ls_R_factor_gt 0.0881
_refine_ls_shift/su_max 0.012
_refine_ls_shift/su_mean 0.000
_refine_ls_structure_factor_coef Fsqd
_refine_ls_weighting_details 'w=1/[\s^2^(Fo^2^)+(0.1676P)^2^+2.1197P] where P=(Fo^2^+2Fc^2^)/3'
_refine_ls_weighting_scheme calc
_refine_ls_wR_factor_gt 0.2322
_refine_ls_wR_factor_ref 0.2681
_reflns_Friedel_coverage 0.953
_reflns_Friedel_fraction_full 0.999
_reflns_Friedel_fraction_max 0.995
_reflns_number_gt 10465
_reflns_number_total 15453
_reflns_threshold_expression 'I > 2\s(I)'
_cod_data_source_file d3ce00068k2.cif
_cod_data_source_block p2_a_sq
_cod_depositor_comments 'Adding full bibliography for 7246337--7246338.cif.'
_cod_original_cell_volume 4247.7(13)
_cod_original_sg_symbol_H-M 'P 21'
_cod_original_formula_sum 'C92 H45 N16 O32.50 Zn8'
_cod_database_code 7246337
_shelx_shelxl_version_number 2018/3
_shelx_space_group_comment
;
The symmetry employed for this shelxl refinement is uniquely defined
by the following loop, which should always be used as a source of
symmetry information in preference to the above space-group names.
They are only intended as comments.
;

loop_
_space_group_symop_operation_xyz
'x, y, z'
'-x, y+1/2, -z'

loop_
_atom_site_label
_atom_site_type_symbol
_atom_site_fract_x
_atom_site_fract_y
_atom_site_fract_z
_atom_site_U_iso_or_equiv
_atom_site_adp_type
_atom_site_occupancy
_atom_site_site_symmetry_order
_atom_site_calc_flag
_atom_site_refinement_flags_posn
_atom_site_refinement_flags_adp
_atom_site_refinement_flags_occupancy
_atom_site_disorder_assembly
_atom_site_disorder_group
Zn1 Zn 0.35447(14) 0.34955(10) -0.14235(16) 0.0470(7) Uani 1 1 d . U . . .
Zn3 Zn 0.8029(2) 0.40604(8) 0.1903(2) 0.0346(6) Uani 0.836(4) 1 d . U P A .
Zn2 Zn 0.7047(2) 0.29606(11) 0.3115(2) 0.0334(7) Uani 0.688(4) 1 d . U P . .
Zn4 Zn 1.15672(13) 0.35337(8) 0.64430(15) 0.0344(5) Uani 1 1 d . U . . .
Zn1S Zn 0.8206(9) 0.3021(5) 0.1899(11) 0.040(3) Uani 0.162(4) 1 d D U P A 2
O1S O 0.944(3) 0.2361(17) 0.232(4) 0.067(12) Uani 0.25 1 d D U P A 2
H1S1 H 0.971517 0.227740 0.184001 0.080 Uiso 0.25 1 calc R U P A 2
H1S2 H 0.969632 0.216243 0.297756 0.080 Uiso 0.25 1 calc R U P A 2
Zn2S Zn 0.7014(5) 0.4083(3) 0.3051(6) 0.0305(12) Uani 0.314(4) 1 d . U P A 2
C1_1 C 0.5224(15) 0.3166(9) 0.0933(18) 0.037(3) Uani 0.656(13) 1 d D U P A 1
H1_1 H 0.476716 0.292268 0.105214 0.045 Uiso 0.656(13) 1 calc R U P A 1
C2_1 C 0.5836(17) 0.3737(9) 0.0206(18) 0.041(3) Uani 0.656(13) 1 d D U P A 1
H2_1 H 0.592002 0.395095 -0.031149 0.050 Uiso 0.656(13) 1 calc R U P A 1
N1_1 N 0.4943(16) 0.3447(9) -0.0008(18) 0.033(3) Uani 0.656(13) 1 d D U P A 1
N2_1 N 0.6220(14) 0.3287(8) 0.1635(15) 0.036(3) Uani 0.656(13) 1 d D U P A 1
N3_1 N 0.6592(15) 0.3684(9) 0.1249(17) 0.041(3) Uani 0.656(13) 1 d D U P A 1
C1_2 C 0.589(3) 0.3280(16) 0.020(3) 0.042(4) Uani 0.344(13) 1 d D U P A 2
H1_2 H 0.599568 0.306221 -0.030685 0.050 Uiso 0.344(13) 1 calc R U P A 2
C2_2 C 0.520(3) 0.3786(16) 0.091(3) 0.037(4) Uani 0.344(13) 1 d D U P A 2
H2_2 H 0.469475 0.399453 0.102511 0.044 Uiso 0.344(13) 1 calc R U P A 2
N1_2 N 0.496(3) 0.3533(17) -0.003(3) 0.036(4) Uani 0.344(13) 1 d D U P A 2
N2_2 N 0.663(2) 0.3369(15) 0.118(3) 0.037(3) Uani 0.344(13) 1 d D U P A 2
N3_2 N 0.625(2) 0.3701(14) 0.166(2) 0.033(3) Uani 0.344(13) 1 d D U P A 2
C1_3 C 0.9887(13) 0.3798(7) 0.4146(15) 0.051(4) Uani 1 1 d D U . . .
H1_3 H 1.034008 0.405223 0.404584 0.061 Uiso 1 1 calc R U . . .
C2_3 C 0.9370(12) 0.3201(7) 0.4797(13) 0.044(3) Uani 1 1 d D U . . .
H2_3 H 0.935790 0.292124 0.525981 0.053 Uiso 1 1 calc R U . . .
N1_3 N 1.0231(7) 0.3520(6) 0.5050(9) 0.032(2) Uani 1 1 d D U . . .
N2_3 N 0.8884(10) 0.3708(5) 0.3387(11) 0.038(3) Uani 1 1 d D U . . .
N3_3 N 0.8525(9) 0.3316(5) 0.3823(10) 0.035(2) Uani 1 1 d D U . . .
O1_4 O 0.4064(9) 0.3475(6) -0.2544(10) 0.055(2) Uani 1 1 d D U . . .
C1_4 C 0.3633(11) 0.3534(9) -0.3515(12) 0.066(3) Uani 1 1 d D U . . .
O2_4 O 0.2664(9) 0.3474(7) -0.4123(10) 0.058(3) Uani 1 1 d D U . . .
C2_4 C 0.4415(10) 0.3568(6) -0.3950(11) 0.080(3) Uani 1 1 d DG U . . .
C3_4 C 0.5303(12) 0.3917(7) -0.3575(12) 0.084(3) Uani 1 1 d G U . . .
C4_4 C 0.5966(11) 0.3906(7) -0.4047(15) 0.094(4) Uani 1 1 d G U . . .
H4_4 H 0.657290 0.414479 -0.379127 0.113 Uiso 1 1 calc R U . . .
C5_4 C 0.5740(13) 0.3546(8) -0.4895(14) 0.103(4) Uani 1 1 d DG U . . .
C6_4 C 0.4851(14) 0.3197(7) -0.5270(13) 0.100(4) Uani 1 1 d G U . . .
H6_4 H 0.469664 0.295088 -0.584872 0.120 Uiso 1 1 calc R U . . .
C7_4 C 0.4189(11) 0.3208(6) -0.4797(13) 0.087(4) Uani 1 1 d G U . . .
H7_4 H 0.358150 0.296892 -0.505317 0.104 Uiso 1 1 calc R U . . .
C9_4 C 0.5619(12) 0.4311(6) -0.2691(12) 0.085(4) Uani 1 1 d G U . . .
C10_4 C 0.6646(10) 0.4397(7) -0.1818(14) 0.087(4) Uani 1 1 d G U . . .
H10_4 H 0.723964 0.418193 -0.174385 0.104 Uiso 1 1 calc R U . . .
C11_4 C 0.6806(10) 0.4798(8) -0.1054(12) 0.095(5) Uani 1 1 d G U . . .
H11_4 H 0.750795 0.485623 -0.045681 0.114 Uiso 1 1 calc R U . . .
C12_4 C 0.5938(13) 0.5113(7) -0.1162(13) 0.091(4) Uani 1 1 d G U . . .
H12_4 H 0.604658 0.538630 -0.063991 0.109 Uiso 1 1 calc R U . . .
C13_4 C 0.4910(11) 0.5027(7) -0.2036(14) 0.085(4) Uani 1 1 d G U . . .
N1_4 N 0.4751(9) 0.4626(7) -0.2800(12) 0.084(3) Uani 1 1 d G U . . .
C14_4 C 0.3829(11) 0.5325(5) -0.2416(13) 0.085(4) Uani 1 1 d G U . . .
C15_4 C 0.4036(9) 0.5883(5) -0.2433(13) 0.087(4) Uani 1 1 d DG U . . .
H15_4 H 0.471701 0.600079 -0.234000 0.104 Uiso 1 1 calc R U . . .
C16_4 C 0.3246(10) 0.6267(4) -0.2587(9) 0.080(4) Uani 1 1 d DG U . . .
C17_4 C 0.2250(9) 0.6094(5) -0.2724(12) 0.084(4) Uani 1 1 d DG U . . .
H17_4 H 0.171030 0.635735 -0.282944 0.101 Uiso 1 1 calc R U . . .
C18_4 C 0.2043(10) 0.5537(5) -0.2707(11) 0.084(4) Uani 1 1 d G U . . .
H18_4 H 0.136243 0.541902 -0.280003 0.101 Uiso 1 1 calc R U . . .
C19_4 C 0.2833(12) 0.5153(4) -0.2553(8) 0.081(3) Uani 1 1 d DG U . . .
O7_4 O 0.4370(10) 0.7082(5) -0.2223(13) 0.074(4) Uani 1 1 d D U . . .
O6_4 O 0.1848(11) 0.4360(6) -0.3345(11) 0.066(3) Uani 1 1 d D U . . .
O5_4 O 0.3267(10) 0.4394(6) -0.1781(10) 0.054(3) Uani 1 1 d D U . . .
C20_4 C 0.2666(15) 0.4542(6) -0.2521(13) 0.058(3) Uani 1 1 d D U . . .
C21_4 C 0.3465(12) 0.6874(6) -0.2610(15) 0.079(4) Uani 1 1 d D U . . .
O4_4 O 0.676436 0.387258 -0.575281 0.140 Uani 1 1 d D U . . .
O3_4 O 0.6421(16) 0.3022(6) -0.5905(19) 0.105(4) Uani 1 1 d D U . . .
C8_4 C 0.632(2) 0.3472(7) -0.555(2) 0.113(5) Uani 1 1 d D U . . .
O8_4 O 0.2668(10) 0.7204(5) -0.3012(13) 0.071(3) Uani 1 1 d D U . . .
O1_5 O 0.8259(11) 0.7739(5) 0.3297(11) 0.064(4) Uani 1 1 d D U . . .
C1_5 C 0.7651(15) 0.7445(5) 0.2338(14) 0.082(4) Uani 1 1 d D U . . .
O2_5 O 0.6830(12) 0.7732(5) 0.1591(11) 0.066(4) Uani 1 1 d D U . . .
C2_5 C 0.7846(10) 0.6843(4) 0.2367(11) 0.089(4) Uani 1 1 d DG U . . .
C3_5 C 0.8866(9) 0.6615(4) 0.2726(14) 0.095(4) Uani 1 1 d DG U . . .
C4_5 C 0.8983(9) 0.6049(4) 0.2708(15) 0.094(4) Uani 1 1 d DG U . . .
H4_5 H 0.968042 0.589298 0.295345 0.113 Uiso 1 1 calc R U . . .
C5_5 C 0.8079(10) 0.5710(3) 0.2329(14) 0.099(4) Uani 1 1 d DG U . . .
C6_5 C 0.7059(9) 0.5938(5) 0.1969(15) 0.095(4) Uani 1 1 d DG U . . .
H6_5 H 0.644095 0.570620 0.171045 0.114 Uiso 1 1 calc R U . . .
C7_5 C 0.6942(9) 0.6504(5) 0.1988(13) 0.095(4) Uani 1 1 d DG U . . .
H7_5 H 0.624454 0.665989 0.174220 0.114 Uiso 1 1 calc R U . . .
C9_5 C 0.9756(11) 0.7020(6) 0.2805(14) 0.087(3) Uani 1 1 d DG U . . .
C10_5 C 1.0798(13) 0.6949(6) 0.3661(12) 0.095(4) Uani 1 1 d G U . . .
H10_5 H 1.094336 0.666437 0.417436 0.114 Uiso 1 1 calc R U . . .
C11_5 C 1.1629(10) 0.7293(7) 0.3766(12) 0.087(4) Uani 1 1 d G U . . .
H11_5 H 1.234201 0.724362 0.435099 0.104 Uiso 1 1 calc R U . . .
C12_5 C 1.1417(11) 0.7708(6) 0.3014(15) 0.091(4) Uani 1 1 d G U . . .
H12_5 H 1.198516 0.794362 0.308621 0.109 Uiso 1 1 calc R U . . .
C13_5 C 1.0375(13) 0.7780(5) 0.2158(12) 0.089(3) Uani 1 1 d DG U . . .
N1_5 N 0.9544(10) 0.7436(6) 0.2053(11) 0.090(3) Uani 1 1 d G U . . .
C14_5 C 1.0127(14) 0.8255(6) 0.1349(12) 0.091(3) Uani 1 1 d DG U . . .
C15_5 C 1.0835(12) 0.8252(6) 0.0930(13) 0.098(3) Uani 1 1 d DG U . . .
H15_5 H 1.143602 0.800824 0.121733 0.118 Uiso 1 1 calc R U . . .
C16_5 C 1.0664(11) 0.8606(5) 0.0089(11) 0.097(3) Uani 1 1 d DG U . . .
C17_5 C 0.9784(13) 0.8962(6) -0.0332(11) 0.097(3) Uani 1 1 d DG U . . .
H17_5 H 0.966702 0.920413 -0.090596 0.116 Uiso 1 1 calc R U . . .
C18_5 C 0.9076(11) 0.8965(6) 0.0088(13) 0.096(4) Uani 1 1 d G U . . .
H18_5 H 0.847459 0.920864 -0.019949 0.115 Uiso 1 1 calc R U . . .
C19_5 C 0.9247(11) 0.8611(5) 0.0929(12) 0.086(3) Uani 1 1 d DG U . . .
O7_5 O 1.1582(17) 0.8063(6) -0.0548(17) 0.114(4) Uani 1 1 d D U . . .
O6_5 O 0.7554(11) 0.8483(6) 0.0893(12) 0.065(3) Uani 1 1 d D U . . .
O5_5 O 0.9074(10) 0.8618(6) 0.2511(11) 0.058(3) Uani 1 1 d D U . . .
C20_5 C 0.8492(16) 0.8600(8) 0.1408(18) 0.074(3) Uani 1 1 d D U . . .
C21_5 C 1.1408(15) 0.8598(7) -0.0365(15) 0.103(4) Uani 1 1 d D U . . .
O4_5 O 0.7818(16) 0.4905(6) 0.3384(12) 0.104(4) Uani 1 1 d D U . . .
O3_5 O 0.7492(13) 0.4873(6) 0.1658(11) 0.078(4) Uani 1 1 d D U . . .
C8_5 C 0.8078(15) 0.5112(6) 0.2613(15) 0.100(4) Uani 1 1 d D U . . .
O8_5 O 1.1342(16) 0.8967(6) -0.1010(16) 0.092(3) Uani 1 1 d D U . . .

loop_
_atom_site_aniso_label
_atom_site_aniso_U_11
_atom_site_aniso_U_22
_atom_site_aniso_U_33
_atom_site_aniso_U_23
_atom_site_aniso_U_13
_atom_site_aniso_U_12
Zn1 0.0279(11) 0.0583(14) 0.0313(13) -0.0021(12) -0.0041(7) -0.0026(11)
Zn3 0.0469(15) 0.0193(9) 0.0530(18) 0.0040(11) 0.0362(11) 0.0022(10)
Zn2 0.0121(12) 0.0488(15) 0.0249(15) 0.0102(13) -0.0023(8) -0.0066(11)
Zn4 0.0207(8) 0.0459(11) 0.0326(11) 0.0044(11) 0.0099(6) 0.0009(10)
Zn1S 0.008(4) 0.055(4) 0.040(4) 0.012(4) -0.001(3) 0.002(4)
O1S 0.044(17) 0.075(19) 0.049(18) -0.005(16) -0.002(14) 0.012(15)
Zn2S 0.023(3) 0.033(2) 0.037(3) 0.008(2) 0.0165(18) -0.007(2)
C1_1 0.026(5) 0.035(5) 0.033(5) 0.013(5) -0.001(4) -0.002(4)
C2_1 0.033(4) 0.041(5) 0.038(5) 0.003(4) 0.008(4) 0.001(4)
N1_1 0.026(4) 0.039(5) 0.031(5) 0.004(4) 0.010(4) -0.001(4)
N2_1 0.024(4) 0.041(4) 0.036(4) 0.004(4) 0.008(4) 0.002(4)
N3_1 0.031(4) 0.042(4) 0.039(4) 0.010(4) 0.006(4) 0.003(4)
C1_2 0.031(5) 0.040(5) 0.038(5) 0.005(5) 0.004(5) -0.001(5)
C2_2 0.029(5) 0.039(5) 0.036(5) 0.007(5) 0.011(5) -0.001(5)
N1_2 0.027(5) 0.040(5) 0.033(5) 0.005(5) 0.008(4) -0.001(5)
N2_2 0.027(4) 0.037(4) 0.036(4) 0.007(4) 0.008(4) -0.003(4)
N3_2 0.026(4) 0.036(5) 0.035(5) 0.011(4) 0.013(4) -0.002(4)
C1_3 0.039(6) 0.040(6) 0.049(6) 0.006(6) 0.003(5) 0.000(5)
C2_3 0.028(5) 0.048(6) 0.042(6) 0.002(5) 0.005(4) 0.001(5)
N1_3 0.018(4) 0.037(5) 0.039(5) 0.005(5) 0.013(3) 0.006(4)
N2_3 0.028(4) 0.032(4) 0.046(5) 0.012(4) 0.012(4) -0.007(4)
N3_3 0.026(4) 0.050(5) 0.033(5) 0.013(4) 0.018(3) 0.002(4)
O1_4 0.045(4) 0.087(5) 0.059(5) -0.017(5) 0.046(4) -0.001(4)
C1_4 0.048(6) 0.095(6) 0.077(6) -0.020(6) 0.048(5) -0.008(6)
O2_4 0.053(5) 0.086(6) 0.063(5) -0.012(5) 0.050(4) 0.001(5)
C2_4 0.064(5) 0.106(5) 0.089(5) -0.023(5) 0.053(4) -0.010(5)
C3_4 0.066(5) 0.113(5) 0.092(5) -0.021(5) 0.052(4) -0.005(5)
C4_4 0.074(6) 0.120(6) 0.105(6) -0.019(6) 0.056(5) -0.005(6)
C5_4 0.079(5) 0.119(6) 0.118(6) -0.028(6) 0.054(5) -0.003(5)
C6_4 0.079(6) 0.123(6) 0.111(6) -0.019(6) 0.056(5) -0.004(6)
C7_4 0.068(6) 0.116(6) 0.096(6) -0.021(6) 0.055(5) -0.003(5)
C9_4 0.067(6) 0.106(6) 0.091(6) -0.021(5) 0.044(5) -0.006(5)
C10_4 0.064(6) 0.102(7) 0.093(7) -0.017(6) 0.037(6) -0.006(6)
C11_4 0.070(7) 0.106(7) 0.096(7) -0.016(7) 0.030(6) -0.010(6)
C12_4 0.068(6) 0.099(7) 0.092(7) -0.013(6) 0.028(6) -0.007(6)
C13_4 0.064(5) 0.091(6) 0.091(6) -0.015(5) 0.029(5) -0.011(5)
N1_4 0.066(5) 0.103(6) 0.086(6) -0.018(5) 0.040(5) -0.007(5)
C14_4 0.066(5) 0.084(5) 0.088(5) -0.013(5) 0.025(5) -0.012(5)
C15_4 0.073(6) 0.078(6) 0.095(6) -0.013(6) 0.028(5) -0.007(5)
C16_4 0.072(6) 0.073(6) 0.089(6) -0.011(6) 0.034(5) -0.003(5)
C17_4 0.075(6) 0.076(6) 0.091(7) -0.009(6) 0.033(6) -0.009(5)
C18_4 0.070(6) 0.079(6) 0.084(6) -0.011(6) 0.023(5) -0.004(5)
C19_4 0.065(5) 0.076(5) 0.084(6) -0.014(5) 0.023(5) -0.011(5)
O7_4 0.084(8) 0.041(6) 0.120(10) -0.013(7) 0.068(7) 0.010(6)
O6_4 0.055(6) 0.072(6) 0.068(6) -0.015(5) 0.029(5) -0.019(5)
O5_4 0.040(5) 0.066(5) 0.057(5) -0.013(4) 0.024(4) -0.020(4)
C20_4 0.043(5) 0.066(6) 0.061(6) -0.015(5) 0.023(5) -0.012(5)
C21_4 0.076(7) 0.069(7) 0.090(8) -0.011(7) 0.038(6) -0.007(6)
O4_4 0.117 0.140 0.172 -0.032 0.077 -0.009
O3_4 0.084(6) 0.113(7) 0.132(7) -0.014(7) 0.063(6) -0.006(6)
C8_4 0.094(7) 0.125(7) 0.128(7) -0.020(7) 0.061(6) -0.008(7)
O8_4 0.082(7) 0.050(6) 0.094(7) -0.006(6) 0.053(6) -0.004(5)
O1_5 0.070(6) 0.017(4) 0.089(7) -0.001(4) 0.027(5) -0.003(4)
C1_5 0.090(6) 0.041(5) 0.094(6) -0.004(5) 0.028(5) 0.007(5)
O2_5 0.076(6) 0.034(5) 0.080(7) -0.006(5) 0.031(5) 0.000(5)
C2_5 0.093(5) 0.042(4) 0.098(6) -0.002(5) 0.021(5) 0.005(4)
C3_5 0.099(5) 0.049(5) 0.103(6) -0.002(5) 0.024(5) 0.013(5)
C4_5 0.098(6) 0.049(5) 0.100(7) -0.001(6) 0.021(6) 0.011(5)
C5_5 0.102(6) 0.052(5) 0.104(6) 0.000(5) 0.018(5) 0.005(5)
C6_5 0.096(6) 0.050(5) 0.101(6) -0.008(6) 0.017(6) 0.004(5)
C7_5 0.098(6) 0.048(5) 0.099(7) 0.000(6) 0.016(6) 0.004(5)
C9_5 0.095(6) 0.054(5) 0.101(6) -0.009(5) 0.040(5) 0.013(5)
C10_5 0.095(6) 0.060(6) 0.114(7) -0.009(6) 0.039(6) 0.011(5)
C11_5 0.094(7) 0.059(6) 0.110(7) -0.011(6) 0.051(6) 0.016(6)
C12_5 0.094(6) 0.069(6) 0.109(7) -0.006(5) 0.048(6) 0.011(5)
C13_5 0.092(6) 0.066(5) 0.109(6) -0.002(5) 0.048(5) 0.012(5)
N1_5 0.095(6) 0.058(5) 0.108(6) -0.007(5) 0.041(5) 0.010(5)
C14_5 0.094(5) 0.081(5) 0.107(6) -0.001(5) 0.056(5) 0.016(5)
C15_5 0.103(6) 0.091(6) 0.110(6) 0.001(5) 0.059(5) 0.018(5)
C16_5 0.103(6) 0.094(6) 0.109(7) 0.006(5) 0.063(5) 0.022(5)
C17_5 0.103(6) 0.095(6) 0.107(7) 0.005(6) 0.062(5) 0.018(6)
C18_5 0.099(6) 0.093(6) 0.107(7) 0.006(6) 0.058(5) 0.017(6)
C19_5 0.091(5) 0.078(5) 0.102(6) 0.004(5) 0.057(5) 0.014(5)
O7_5 0.125(8) 0.110(7) 0.116(8) -0.002(7) 0.066(6) 0.029(7)
O6_5 0.075(6) 0.041(5) 0.086(7) -0.017(5) 0.045(5) 0.010(5)
O5_5 0.071(5) 0.053(5) 0.083(6) -0.012(5) 0.063(4) 0.013(4)
C20_5 0.080(6) 0.061(6) 0.093(7) -0.005(6) 0.051(5) 0.019(6)
C21_5 0.108(7) 0.101(7) 0.113(8) 0.005(6) 0.063(6) 0.020(7)
O4_5 0.106(7) 0.060(6) 0.102(7) 0.002(6) 0.016(6) -0.008(6)
O3_5 0.082(6) 0.040(5) 0.094(6) -0.009(5) 0.029(5) 0.001(5)
C8_5 0.104(6) 0.056(6) 0.096(6) 0.000(5) 0.014(6) -0.002(5)
O8_5 0.106(7) 0.102(7) 0.100(8) 0.001(6) 0.075(6) 0.016(6)

loop_
_atom_type_symbol
_atom_type_description
_atom_type_scat_dispersion_real
_atom_type_scat_dispersion_imag
_atom_type_scat_source
C C 0.0033 0.0016 'International Tables Vol C Tables 4.2.6.8 and 6.1.1.4'
H H 0.0000 0.0000 'International Tables Vol C Tables 4.2.6.8 and 6.1.1.4'
N N 0.0061 0.0033 'International Tables Vol C Tables 4.2.6.8 and 6.1.1.4'
O O 0.0106 0.0060 'International Tables Vol C Tables 4.2.6.8 and 6.1.1.4'
Zn Zn 0.2839 1.4301 'International Tables Vol C Tables 4.2.6.8 and 6.1.1.4'

loop_
_geom_angle_atom_site_label_1
_geom_angle_atom_site_label_2
_geom_angle_atom_site_label_3
_geom_angle
_geom_angle_site_symmetry_1
_geom_angle_site_symmetry_3
_geom_angle_publ_flag
O2_5 Zn1 N1_2 104.4(13) 2_645 . ?
O2_5 Zn1 N1_1 98.3(7) 2_645 . ?
O2_5 Zn1 O6_5 79.4(7) 2_645 2_645 ?
N1_1 Zn1 O6_5 100.9(9) . 2_645 ?
O2_5 Zn1 O1_4 93.6(7) 2_645 . ?
N1_2 Zn1 O1_4 101.5(16) . . ?
N1_1 Zn1 O1_4 102.7(9) . . ?
O6_5 Zn1 O1_4 156.2(5) 2_645 . ?
O2_5 Zn1 O5_4 156.0(4) 2_645 . ?
N1_2 Zn1 O5_4 99.1(12) . . ?
N1_1 Zn1 O5_4 105.1(7) . . ?
O6_5 Zn1 O5_4 91.0(6) 2_645 . ?
O1_4 Zn1 O5_4 86.5(6) . . ?
O2_5 Zn1 Zn4 80.6(4) 2_645 1_454 ?
N1_1 Zn1 Zn4 176.5(8) . 1_454 ?
O6_5 Zn1 Zn4 82.2(4) 2_645 1_454 ?
O1_4 Zn1 Zn4 74.2(3) . 1_454 ?
O5_4 Zn1 Zn4 76.3(3) . 1_454 ?
O8_5 Zn3 N3_1 109.9(9) 2_745 . ?
O8_5 Zn3 N2_3 113.9(8) 2_745 . ?
N3_1 Zn3 N2_3 104.1(6) . . ?
O8_5 Zn3 O3_5 104.9(7) 2_745 . ?
N3_1 Zn3 O3_5 98.7(8) . . ?
N2_3 Zn3 O3_5 123.8(6) . . ?
O8_5 Zn3 N2_2 100.7(9) 2_745 . ?
N2_3 Zn3 N2_2 95.6(9) . . ?
O3_5 Zn3 N2_2 115.8(8) . . ?
O8_5 Zn3 N3_2 129.4(9) 2_745 . ?
N2_3 Zn3 N3_2 92.6(8) . . ?
O3_5 Zn3 N3_2 92.7(9) . . ?
N2_2 Zn3 N3_2 31.4(6) . . ?
O8_5 Zn3 Zn1S 78.4(6) 2_745 . ?
N2_3 Zn3 Zn1S 64.7(5) . . ?
O3_5 Zn3 Zn1S 166.2(5) . . ?
N2_2 Zn3 Zn1S 50.6(8) . . ?
N3_2 Zn3 Zn1S 75.4(8) . . ?
O8_5 Zn3 Zn2S 173.1(5) 2_745 . ?
N2_3 Zn3 Zn2S 66.5(4) . . ?
O3_5 Zn3 Zn2S 79.6(5) . . ?
N2_2 Zn3 Zn2S 72.5(8) . . ?
N3_2 Zn3 Zn2S 44.4(7) . . ?
Zn1S Zn3 Zn2S 96.1(3) . . ?
O8_4 Zn2 O3_4 108.0(6) 2_645 1_556 ?
O8_4 Zn2 N2_1 110.0(8) 2_645 . ?
O3_4 Zn2 N2_1 118.0(9) 1_556 . ?
O8_4 Zn2 N3_3 104.2(6) 2_645 . ?
O3_4 Zn2 N3_3 109.1(7) 1_556 . ?
N2_1 Zn2 N3_3 106.6(6) . . ?
O8_4 Zn2 Zn2S 164.6(5) 2_645 . ?
O3_4 Zn2 Zn2S 86.6(4) 1_556 . ?
N3_3 Zn2 Zn2S 65.5(4) . . ?
O8_4 Zn2 Zn1S 78.6(5) 2_645 . ?
O3_4 Zn2 Zn1S 170.2(5) 1_556 . ?
N3_3 Zn2 Zn1S 61.7(5) . . ?
Zn2S Zn2 Zn1S 86.3(3) . . ?
N1_3 Zn4 O1_5 98.2(5) . 2_746 ?
N1_3 Zn4 O6_4 100.9(5) . 1_656 ?
O1_5 Zn4 O6_4 160.9(5) 2_746 1_656 ?
N1_3 Zn4 O2_4 98.5(5) . 1_656 ?
O1_5 Zn4 O2_4 87.3(7) 2_746 1_656 ?
O6_4 Zn4 O2_4 89.9(7) 1_656 1_656 ?
N1_3 Zn4 O5_5 100.1(5) . 2_746 ?
O1_5 Zn4 O5_5 91.2(7) 2_746 2_746 ?
O6_4 Zn4 O5_5 85.4(7) 1_656 2_746 ?
O2_4 Zn4 O5_5 161.3(5) 1_656 2_746 ?
N1_3 Zn4 Zn1 176.7(4) . 1_656 ?
O1_5 Zn4 Zn1 78.9(4) 2_746 1_656 ?
O6_4 Zn4 Zn1 82.0(4) 1_656 1_656 ?
O2_4 Zn4 Zn1 83.0(3) 1_656 1_656 ?
O5_5 Zn4 Zn1 78.5(4) 2_746 1_656 ?
O7_5 Zn1S N2_2 97.1(12) 2_745 . ?
O7_5 Zn1S O1S 80.5(17) 2_745 . ?
N2_2 Zn1S O1S 156.6(17) . . ?
O7_5 Zn1S N2_3 125.2(7) 2_745 . ?
N2_2 Zn1S N2_3 91.2(11) . . ?
O1S Zn1S N2_3 109.2(14) . . ?
O7_5 Zn1S Zn3 90.6(6) 2_745 . ?
N2_2 Zn1S Zn3 61.4(11) . . ?
O1S Zn1S Zn3 141.4(15) . . ?
N2_3 Zn1S Zn3 47.7(4) . . ?
O7_5 Zn1S Zn2 157.7(8) 2_745 . ?
N2_2 Zn1S Zn2 62.9(10) . . ?
O1S Zn1S Zn2 113.6(17) . . ?
N2_3 Zn1S Zn2 68.2(5) . . ?
Zn3 Zn1S Zn2 88.0(4) . . ?
N3_2 Zn2S O4_5 127.9(11) . . ?
O4_4 Zn2S O4_5 109.9(5) 1_556 . ?
N3_2 Zn2S Zn3 64.7(10) . . ?
O4_4 Zn2S Zn3 155.1(4) 1_556 . ?
O4_5 Zn2S Zn3 77.0(5) . . ?
N3_2 Zn2S Zn2 63.2(10) . . ?
O4_4 Zn2S Zn2 73.5(2) 1_556 . ?
O4_5 Zn2S Zn2 152.8(6) . . ?
Zn3 Zn2S Zn2 89.6(2) . . ?
N2_1 C1_1 N1_1 108.8(17) . . ?
N3_1 C2_1 N1_1 110.7(18) . . ?
C2_1 N1_1 C1_1 104.3(14) . . ?
C2_1 N1_1 Zn1 123.4(17) . . ?
C1_1 N1_1 Zn1 132.3(16) . . ?
C1_1 N2_1 N3_1 110.3(17) . . ?
C1_1 N2_1 Zn2 125.0(15) . . ?
N3_1 N2_1 Zn2 124.7(14) . . ?
N2_1 N3_1 C2_1 105.0(17) . . ?
N2_1 N3_1 Zn3 131.0(14) . . ?
C2_1 N3_1 Zn3 123.4(15) . . ?
N2_2 C1_2 N1_2 112(2) . . ?
N1_2 C2_2 N3_2 111(2) . . ?
C2_2 N1_2 C1_2 103(2) . . ?
C2_2 N1_2 Zn1 130(3) . . ?
C1_2 N1_2 Zn1 127(3) . . ?
C1_2 N2_2 N3_2 110(2) . . ?
C1_2 N2_2 Zn1S 124(2) . . ?
N3_2 N2_2 Zn1S 126(2) . . ?
C1_2 N2_2 Zn3 130(3) . . ?
N3_2 N2_2 Zn3 79(2) . . ?
Zn1S N2_2 Zn3 68.0(9) . . ?
N2_2 N3_2 C2_2 104(2) . . ?
N2_2 N3_2 Zn2S 130(2) . . ?
C2_2 N3_2 Zn2S 125(2) . . ?
N2_2 N3_2 Zn3 69(2) . . ?
C2_2 N3_2 Zn3 134(2) . . ?
Zn2S N3_2 Zn3 70.9(9) . . ?
N1_3 C1_3 N2_3 116.8(15) . . ?
N1_3 C1_3 C2_3 40.2(8) . . ?
N2_3 C1_3 C2_3 76.7(10) . . ?
N1_3 C2_3 N3_3 113.2(13) . . ?
N1_3 C2_3 C1_3 39.4(7) . . ?
N3_3 C2_3 C1_3 74.0(10) . . ?
C1_3 N1_3 C2_3 100.4(11) . . ?
C1_3 N1_3 Zn4 133.6(10) . . ?
C2_3 N1_3 Zn4 125.9(10) . . ?
C1_3 N2_3 N3_3 103.8(12) . . ?
C1_3 N2_3 Zn3 129.5(11) . . ?
N3_3 N2_3 Zn3 126.7(9) . . ?
C1_3 N2_3 Zn1S 128.5(12) . . ?
N3_3 N2_3 Zn1S 80.6(9) . . ?
Zn3 N2_3 Zn1S 67.6(5) . . ?
C2_3 N3_3 N2_3 105.6(12) . . ?
C2_3 N3_3 Zn2 127.6(10) . . ?
N2_3 N3_3 Zn2 126.8(10) . . ?
C1_4 O1_4 Zn1 134.7(9) . . ?
O1_4 C1_4 O2_4 123.8(12) . . ?
O1_4 C1_4 C2_4 113.9(11) . . ?
O2_4 C1_4 C2_4 121.0(13) . . ?
C1_4 O2_4 Zn4 121.0(9) . 1_454 ?
C3_4 C2_4 C7_4 120.0 . . ?
C3_4 C2_4 C1_4 125.7(12) . . ?
C7_4 C2_4 C1_4 114.3(12) . . ?
C4_4 C3_4 C2_4 120.0 . . ?
C4_4 C3_4 C9_4 115.2(11) . . ?
C2_4 C3_4 C9_4 124.8(11) . . ?
C5_4 C4_4 C3_4 120.0 . . ?
C4_4 C5_4 C6_4 120.0 . . ?
C4_4 C5_4 C8_4 129.4(14) . . ?
C6_4 C5_4 C8_4 110.6(14) . . ?
C7_4 C6_4 C5_4 120.0 . . ?
C6_4 C7_4 C2_4 120.0 . . ?
C10_4 C9_4 N1_4 120.0 . . ?
C10_4 C9_4 C3_4 127.6(11) . . ?
N1_4 C9_4 C3_4 112.4(11) . . ?
C11_4 C10_4 C9_4 120.0 . . ?
C10_4 C11_4 C12_4 120.0 . . ?
C13_4 C12_4 C11_4 120.0 . . ?
N1_4 C13_4 C12_4 120.0 . . ?
N1_4 C13_4 C14_4 107.6(11) . . ?
C12_4 C13_4 C14_4 132.3(11) . . ?
C13_4 N1_4 C9_4 120.0 . . ?
C15_4 C14_4 C19_4 120.0 . . ?
C15_4 C14_4 C13_4 106.6(11) . . ?
C19_4 C14_4 C13_4 132.4(11) . . ?
C16_4 C15_4 C14_4 120.0 . . ?
C15_4 C16_4 C17_4 120.0 . . ?
C15_4 C16_4 C21_4 120.2(8) . . ?
C17_4 C16_4 C21_4 119.8(8) . . ?
C18_4 C17_4 C16_4 120.0 . . ?
C19_4 C18_4 C17_4 120.0 . . ?
C18_4 C19_4 C14_4 120.0 . . ?
C18_4 C19_4 C20_4 122.9(12) . . ?
C14_4 C19_4 C20_4 117.1(12) . . ?
C20_4 O6_4 Zn4 120.6(12) . 1_454 ?
C20_4 O5_4 Zn1 122.3(12) . . ?
O5_4 C20_4 O6_4 138.0(17) . . ?
O5_4 C20_4 C19_4 108.0(13) . . ?
O6_4 C20_4 C19_4 114.0(13) . . ?
O7_4 C21_4 O8_4 116.4(13) . . ?
O7_4 C21_4 C16_4 124.9(12) . . ?
O8_4 C21_4 C16_4 118.7(11) . . ?
C8_4 O4_4 Zn2S 136.0(10) . 1_554 ?
C8_4 O3_4 Zn2 122.2(13) . 1_554 ?
O3_4 C8_4 O4_4 114.4(13) . . ?
O3_4 C8_4 C5_4 123.9(17) . . ?
O4_4 C8_4 C5_4 121.7(14) . . ?
C21_4 O8_4 Zn2 118.0(10) . 2_655 ?
C1_5 O1_5 Zn4 130.4(9) . 2_756 ?
O2_5 C1_5 O1_5 112.9(11) . . ?
O2_5 C1_5 C2_5 128.3(12) . . ?
O1_5 C1_5 C2_5 117.4(10) . . ?
C1_5 O2_5 Zn1 133.8(10) . 2_655 ?
C3_5 C2_5 C7_5 120.0 . . ?
C3_5 C2_5 C1_5 123.2(9) . . ?
C7_5 C2_5 C1_5 116.8(8) . . ?
C2_5 C3_5 C4_5 120.0 . . ?
C2_5 C3_5 C9_5 115.5(9) . . ?
C4_5 C3_5 C9_5 122.0(10) . . ?
C5_5 C4_5 C3_5 120.0 . . ?
C4_5 C5_5 C6_5 120.0 . . ?
C4_5 C5_5 C8_5 126.1(8) . . ?
C6_5 C5_5 C8_5 110.3(8) . . ?
C5_5 C6_5 C7_5 120.0 . . ?
C6_5 C7_5 C2_5 120.0 . . ?
C10_5 C9_5 N1_5 120.0 . . ?
C10_5 C9_5 C3_5 117.3(12) . . ?
N1_5 C9_5 C3_5 122.7(12) . . ?
C9_5 C10_5 C11_5 120.0 . . ?
C12_5 C11_5 C10_5 120.0 . . ?
C11_5 C12_5 C13_5 120.0 . . ?
C12_5 C13_5 N1_5 120.0 . . ?
C12_5 C13_5 C14_5 120.2(12) . . ?
N1_5 C13_5 C14_5 119.8(12) . . ?
C13_5 N1_5 C9_5 120.0 . . ?
C15_5 C14_5 C19_5 120.0 . . ?
C15_5 C14_5 C13_5 111.2(11) . . ?
C19_5 C14_5 C13_5 128.2(11) . . ?
C14_5 C15_5 C16_5 120.0 . . ?
C17_5 C16_5 C15_5 120.0 . . ?
C17_5 C16_5 C21_5 120.0(9) . . ?
C15_5 C16_5 C21_5 120.0(9) . . ?
C16_5 C17_5 C18_5 120.0 . . ?
C17_5 C18_5 C19_5 120.0 . . ?
C18_5 C19_5 C14_5 120.0 . . ?
C18_5 C19_5 C20_5 121.7(13) . . ?
C14_5 C19_5 C20_5 118.3(13) . . ?
C21_5 O7_5 Zn1S 109.9(12) . 2_755 ?
C20_5 O6_5 Zn1 126.4(13) . 2_655 ?
C20_5 O5_5 Zn4 125.4(10) . 2_756 ?
O6_5 C20_5 O5_5 125.1(15) . . ?
O6_5 C20_5 C19_5 123.0(15) . . ?
O5_5 C20_5 C19_5 110.3(13) . . ?
O8_5 C21_5 O7_5 119.9(15) . . ?
O8_5 C21_5 C16_5 119.5(13) . . ?
O7_5 C21_5 C16_5 109.0(12) . . ?
C8_5 O4_5 Zn2S 117.2(10) . . ?
C8_5 O3_5 Zn3 104.5(10) . . ?
O3_5 C8_5 O4_5 111.3(13) . . ?
O3_5 C8_5 C5_5 103.5(13) . . ?
O4_5 C8_5 C5_5 126.0(17) . . ?
C21_5 O8_5 Zn3 133.3(12) . 2_755 ?

loop_
_geom_bond_atom_site_label_1
_geom_bond_atom_site_label_2
_geom_bond_distance
_geom_bond_site_symmetry_2
_geom_bond_publ_flag
Zn1 O2_5 1.915(13) 2_645 ?
Zn1 N1_2 2.01(3) . ?
Zn1 N1_1 2.020(17) . ?
Zn1 O6_5 2.026(16) 2_645 ?
Zn1 O1_4 2.046(12) . ?
Zn1 O5_4 2.235(14) . ?
Zn1 Zn4 2.952(2) 1_454 ?
Zn3 O8_5 1.878(14) 2_745 ?
Zn3 N3_1 1.999(17) . ?
Zn3 N2_3 2.033(12) . ?
Zn3 O3_5 2.086(15) . ?
Zn3 N2_2 2.41(4) . ?
Zn3 N3_2 2.53(3) . ?
Zn3 Zn1S 2.541(13) . ?
Zn3 Zn2S 2.639(7) . ?
Zn2 O8_4 1.906(13) 2_645 ?
Zn2 O3_4 1.98(2) 1_556 ?
Zn2 N2_1 1.999(18) . ?
Zn2 N3_3 2.019(12) . ?
Zn2 Zn2S 2.733(7) . ?
Zn2 Zn1S 2.899(14) . ?
Zn4 N1_3 1.956(10) . ?
Zn4 O1_5 1.962(11) 2_746 ?
Zn4 O6_4 2.042(15) 1_656 ?
Zn4 O2_4 2.066(11) 1_656 ?
Zn4 O5_5 2.086(13) 2_746 ?
Zn1S O7_5 2.07(2) 2_745 ?
Zn1S N2_2 2.12(3) . ?
Zn1S O1S 2.23(2) . ?
Zn1S N2_3 2.48(2) . ?
Zn2S N3_2 1.95(3) . ?
Zn2S O4_4 1.957(6) 1_556 ?
Zn2S O4_5 2.234(18) . ?
C1_1 N2_1 1.30(2) . ?
C1_1 N1_1 1.37(2) . ?
C2_1 N3_1 1.34(2) . ?
C2_1 N1_1 1.35(2) . ?
N2_1 N3_1 1.336(19) . ?
C1_2 N2_2 1.29(2) . ?
C1_2 N1_2 1.35(3) . ?
C2_2 N1_2 1.35(3) . ?
C2_2 N3_2 1.36(2) . ?
N2_2 N3_2 1.34(2) . ?
C1_3 N1_3 1.313(18) . ?
C1_3 N2_3 1.314(17) . ?
C1_3 C2_3 2.04(2) . ?
C2_3 N1_3 1.336(18) . ?
C2_3 N3_3 1.342(16) . ?
N2_3 N3_3 1.362(14) . ?
O1_4 C1_4 1.209(14) . ?
C1_4 O2_4 1.222(14) . ?
C1_4 C2_4 1.505(11) . ?
C2_4 C3_4 1.3900 . ?
C2_4 C7_4 1.3900 . ?
C3_4 C4_4 1.3900 . ?
C3_4 C9_4 1.462(16) . ?
C4_4 C5_4 1.3900 . ?
C5_4 C6_4 1.3900 . ?
C5_4 C8_4 1.512(13) . ?
C6_4 C7_4 1.3900 . ?
C9_4 C10_4 1.3900 . ?
C9_4 N1_4 1.3900 . ?
C10_4 C11_4 1.3900 . ?
C11_4 C12_4 1.3900 . ?
C12_4 C13_4 1.3900 . ?
C13_4 N1_4 1.3900 . ?
C13_4 C14_4 1.533(16) . ?
C14_4 C15_4 1.3900 . ?
C14_4 C19_4 1.3900 . ?
C15_4 C16_4 1.3900 . ?
C16_4 C17_4 1.3900 . ?
C16_4 C21_4 1.512(12) . ?
C17_4 C18_4 1.3900 . ?
C18_4 C19_4 1.3900 . ?
C19_4 C20_4 1.508(12) . ?
O7_4 C21_4 1.228(14) . ?
O6_4 C20_4 1.257(18) . ?
O5_4 C20_4 1.040(18) . ?
C21_4 O8_4 1.271(15) . ?
O4_4 C8_4 1.268(16) . ?
O3_4 C8_4 1.245(16) . ?
O1_5 C1_5 1.398(15) . ?
C1_5 O2_5 1.326(15) . ?
C1_5 C2_5 1.487(11) . ?
C2_5 C3_5 1.3900 . ?
C2_5 C7_5 1.3900 . ?
C3_5 C4_5 1.3900 . ?
C3_5 C9_5 1.558(11) . ?
C4_5 C5_5 1.3900 . ?
C5_5 C6_5 1.3900 . ?
C5_5 C8_5 1.509(11) . ?
C6_5 C7_5 1.3900 . ?
C9_5 C10_5 1.3900 . ?
C9_5 N1_5 1.3900 . ?
C10_5 C11_5 1.3900 . ?
C11_5 C12_5 1.3900 . ?
C12_5 C13_5 1.3900 . ?
C13_5 N1_5 1.3900 . ?
C13_5 C14_5 1.540(11) . ?
C14_5 C15_5 1.3900 . ?
C14_5 C19_5 1.3900 . ?
C15_5 C16_5 1.3900 . ?
C16_5 C17_5 1.3900 . ?
C16_5 C21_5 1.475(13) . ?
C17_5 C18_5 1.3900 . ?
C18_5 C19_5 1.3900 . ?
C19_5 C20_5 1.517(12) . ?
O7_5 C21_5 1.373(16) . ?
O6_5 C20_5 1.20(2) . ?
O5_5 C20_5 1.37(2) . ?
C21_5 O8_5 1.250(16) . ?
O4_5 C8_5 1.402(17) . ?
O3_5 C8_5 1.327(17) . ?
